data_4086589
loop_
_publ_author_name
'Zhang, Fei-Bao'
'Adachi, Yohei'
'Ooyama, Yousuke'
'Ohshita, Joji'

_publ_section_title
;
 Synthesis and Properties of Benzofuran-Fused Silole and Germole
 Derivatives: Reversible Dimerization and Crystal Structures of Monomers
 and Dimers
;
_journal_issue 14
_journal_name_full Organometallics
_journal_page_first 2327
_journal_paper_doi 10.1021/acs.organomet.6b00222
_journal_volume 35
_journal_year 2016
_chemical_formula_moiety 'C56 H36 O4 Si2'
_chemical_formula_sum 'C56 H36 O4 Si2'
_chemical_formula_weight 829.07
_space_group_crystal_system triclinic
_space_group_IT_number 2
_space_group_name_Hall '-P 1'
_space_group_name_H-M_alt 'P -1'
_symmetry_space_group_name_Hall '-P 1'
_symmetry_space_group_name_H-M 'P -1'
_atom_sites_solution_hydrogens geom
_atom_sites_solution_primary direct
_atom_sites_solution_secondary difmap
_cell_angle_alpha 97.131(7)
_cell_angle_beta 106.276(7)
_cell_angle_gamma 99.722(7)
_cell_formula_units_Z 1
_cell_length_a 9.838(3)
_cell_length_b 10.725(3)
_cell_length_c 10.786(3)
_cell_measurement_reflns_used 5018
_cell_measurement_temperature 123
_cell_measurement_theta_max 27.59
_cell_measurement_theta_min 3.04
_cell_volume 1058.9(5)
_computing_cell_refinement 'RAPID AUTO'
_computing_data_collection 'RAPID AUTO (Rigaku, ????)'
_computing_data_reduction 'RAPID AUTO'
_computing_molecular_graphics 'CrystalStructure 4.1'
_computing_publication_material 'CrystalStructure 4.1 (Rigaku, 2014)'
_computing_structure_refinement 'SHELXL97 (Sheldrick, 2008)'
_computing_structure_solution 'SHELXS97 (Sheldrick, 2008)'
_diffrn_ambient_temperature 123
_diffrn_detector_area_resol_mean 10.000
_diffrn_measured_fraction_theta_full 0.985
_diffrn_measured_fraction_theta_max 0.985
_diffrn_measurement_device_type 'Rigaku R-AXIS RAPID'
_diffrn_measurement_method \w
_diffrn_radiation_type 'Mo K\a'
_diffrn_radiation_wavelength 0.71075
_diffrn_reflns_av_R_equivalents 0.1670
_diffrn_reflns_Laue_measured_fraction_full 0.000
_diffrn_reflns_Laue_measured_fraction_max 0.000
_diffrn_reflns_limit_h_max 12
_diffrn_reflns_limit_h_min -12
_diffrn_reflns_limit_k_max 13
_diffrn_reflns_limit_k_min -13
_diffrn_reflns_limit_l_max 13
_diffrn_reflns_limit_l_min -13
_diffrn_reflns_number 10103
_diffrn_reflns_point_group_measured_fraction_full 0.000
_diffrn_reflns_point_group_measured_fraction_max 0.000
_diffrn_reflns_theta_full 27.480
_diffrn_reflns_theta_max 27.480
_diffrn_reflns_theta_min 3.044
_diffrn_standards_number 0
_exptl_absorpt_coefficient_mu 0.134
_exptl_absorpt_correction_T_max 0.987
_exptl_absorpt_correction_T_min 0.986
_exptl_absorpt_correction_type multi-scan
_exptl_absorpt_process_details 'ABSCOR (Rigaku, 1995)'
_exptl_crystal_colour colorless
_exptl_crystal_density_diffrn 1.300
_exptl_crystal_density_method 'not measured'
_exptl_crystal_description block
_exptl_crystal_F_000 432.00
_exptl_crystal_size_max 0.300
_exptl_crystal_size_mid 0.200
_exptl_crystal_size_min 0.100
_refine_diff_density_max 0.43
_refine_diff_density_min -0.35
_refine_ls_extinction_method none
_refine_ls_goodness_of_fit_ref 0.662
_refine_ls_hydrogen_treatment constr
_refine_ls_number_parameters 280
_refine_ls_number_reflns 4771
_refine_ls_number_restraints 0
_refine_ls_R_factor_all 0.1261
_refine_ls_R_factor_gt 0.0710
_refine_ls_shift/su_max 0.000
_refine_ls_structure_factor_coef Fsqd
_refine_ls_weighting_details 'w = 1/[\s^2^(Fo^2^)+(0.1000P)^2^+0.0000P] where P=(Fo^2^+2Fc^2^)/3'
_refine_ls_weighting_scheme calc
_refine_ls_wR_factor_gt 0.1537
_refine_ls_wR_factor_ref 0.1974
_reflns_number_gt 2509
_reflns_number_total 4771
_reflns_threshold_expression F^2^>2.0\s(F^2^)
_cod_data_source_file om6b00222_si_005.cif
_cod_data_source_block zhang
_cod_depositor_comments 'Adding full bibliography for 4086587--4086590.cif.'
_cod_original_cell_volume 1058.9(6)
_cod_database_code 4086589

loop_
_symmetry_equiv_pos_site_id
_space_group_symop_operation_xyz
1 +X,+Y,+Z
2 -X,-Y,-Z

loop_
_atom_site_label
_atom_site_type_symbol
_atom_site_fract_x
_atom_site_fract_y
_atom_site_fract_z
_atom_site_U_iso_or_equiv
_atom_site_adp_type
_atom_site_occupancy
_atom_site_site_symmetry_multiplicity
_atom_site_calc_flag
_atom_site_refinement_flags
Si1 Si 0.38547(8) 0.33571(7) 0.63689(6) 0.0242(2) Uani 1 2 d .
O30 O 0.3090(2) 0.58204(17) 0.41199(16) 0.0275(4) Uani 1 2 d .
O31 O 0.1999(2) 0.31452(18) 0.25829(15) 0.0279(4) Uani 1 2 d .
C2 C 0.3873(3) 0.4805(2) 0.4351(2) 0.0236(5) Uani 1 2 d .
C3 C 0.4609(3) 0.4949(2) 0.5884(2) 0.0245(5) Uani 1 2 d .
C4 C 0.4132(3) 0.6116(2) 0.6391(2) 0.0273(6) Uani 1 2 d .
C5 C 0.3252(3) 0.6543(3) 0.5334(3) 0.0283(6) Uani 1 2 d .
C6 C 0.2571(4) 0.7548(3) 0.5487(3) 0.0362(7) Uani 1 2 d .
C7 C 0.2794(4) 0.8165(3) 0.6763(3) 0.0441(8) Uani 1 2 d .
C8 C 0.3670(4) 0.7777(3) 0.7834(3) 0.0428(8) Uani 1 2 d .
C9 C 0.4334(4) 0.6755(3) 0.7655(3) 0.0337(7) Uani 1 2 d .
C10 C 0.2885(3) 0.3529(3) 0.3858(2) 0.0254(5) Uani 1 2 d .
C11 C 0.2743(3) 0.2655(3) 0.4648(2) 0.0269(6) Uani 1 2 d .
C12 C 0.1643(3) 0.1579(3) 0.3790(2) 0.0270(6) Uani 1 2 d .
C13 C 0.1216(3) 0.1934(3) 0.2557(2) 0.0271(6) Uani 1 2 d .
C14 C 0.0158(3) 0.1178(3) 0.1482(2) 0.0322(6) Uani 1 2 d .
C15 C -0.0501(4) -0.0006(3) 0.1661(3) 0.0349(7) Uani 1 2 d .
C16 C -0.0095(4) -0.0400(3) 0.2867(3) 0.0340(7) Uani 1 2 d .
C17 C 0.0975(3) 0.0371(3) 0.3945(3) 0.0304(6) Uani 1 2 d .
C18 C 0.5053(4) 0.1136(3) 0.6580(3) 0.0346(7) Uani 1 2 d .
C19 C 0.5182(3) 0.2418(3) 0.7138(2) 0.0283(6) Uani 1 2 d .
C20 C 0.6280(4) 0.2937(3) 0.8326(3) 0.0344(6) Uani 1 2 d .
C21 C 0.7218(4) 0.2205(3) 0.8938(3) 0.0399(7) Uani 1 2 d .
C22 C 0.7062(4) 0.0933(3) 0.8367(3) 0.0441(8) Uani 1 2 d .
C23 C 0.5987(4) 0.0402(3) 0.7196(3) 0.0415(7) Uani 1 2 d .
C24 C 0.2668(3) 0.3625(3) 0.7419(2) 0.0283(6) Uani 1 2 d .
C25 C 0.1414(4) 0.4081(3) 0.6946(3) 0.0397(7) Uani 1 2 d .
C26 C 0.0496(4) 0.4245(4) 0.7710(4) 0.0538(9) Uani 1 2 d .
C27 C 0.0860(5) 0.3968(4) 0.8964(4) 0.0521(10) Uani 1 2 d .
C28 C 0.2088(4) 0.3534(4) 0.9459(3) 0.0477(9) Uani 1 2 d .
C29 C 0.2995(4) 0.3350(3) 0.8704(3) 0.0373(7) Uani 1 2 d .
H6 H 0.1975 0.781 0.47515 0.0434 Uiso 1 2 calc R
H7 H 0.23395 0.88604 0.69048 0.0529 Uiso 1 2 calc R
H8 H 0.38156 0.82166 0.86967 0.0514 Uiso 1 2 calc R
H9 H 0.49249 0.64925 0.83933 0.0405 Uiso 1 2 calc R
H14 H -0.01083 0.14531 0.06601 0.0386 Uiso 1 2 calc R
H15 H -0.12427 -0.05576 0.09467 0.0418 Uiso 1 2 calc R
H16 H -0.05633 -0.12197 0.2956 0.0408 Uiso 1 2 calc R
H17 H 0.12471 0.00897 0.4763 0.0364 Uiso 1 2 calc R
H18 H 0.43206 0.07636 0.57719 0.0415 Uiso 1 2 calc R
H20 H 0.63869 0.38046 0.87207 0.0412 Uiso 1 2 calc R
H21 H 0.79606 0.25725 0.97409 0.0479 Uiso 1 2 calc R
H22 H 0.76959 0.04273 0.87834 0.0529 Uiso 1 2 calc R
H23 H 0.58846 -0.04682 0.68092 0.0498 Uiso 1 2 calc R
H25 H 0.11751 0.42847 0.6089 0.0476 Uiso 1 2 calc R
H26 H -0.03662 0.45436 0.73709 0.0645 Uiso 1 2 calc R
H27 H 0.02436 0.40832 0.94882 0.0625 Uiso 1 2 calc R
H28 H 0.23256 0.33548 1.0326 0.0572 Uiso 1 2 calc R
H29 H 0.38434 0.30363 0.9054 0.0448 Uiso 1 2 calc R

loop_
_atom_site_aniso_label
_atom_site_aniso_U_11
_atom_site_aniso_U_22
_atom_site_aniso_U_33
_atom_site_aniso_U_12
_atom_site_aniso_U_13
_atom_site_aniso_U_23
Si1 0.0267(4) 0.0241(4) 0.0221(3) 0.0063(3) 0.0076(3) 0.0040(3)
O30 0.0310(11) 0.0288(9) 0.0252(8) 0.0118(8) 0.0087(8) 0.0072(7)
O31 0.0316(11) 0.0294(10) 0.0206(8) 0.0041(8) 0.0063(8) 0.0040(7)
C2 0.0244(14) 0.0232(12) 0.0245(11) 0.0092(10) 0.0063(10) 0.0062(10)
C3 0.0259(15) 0.0260(12) 0.0211(10) 0.0063(10) 0.0060(10) 0.0046(10)
C4 0.0302(15) 0.0225(12) 0.0315(12) 0.0070(11) 0.0125(12) 0.0046(11)
C5 0.0289(15) 0.0274(13) 0.0324(12) 0.0093(11) 0.0136(12) 0.0052(11)
C6 0.0404(18) 0.0325(14) 0.0446(15) 0.0183(13) 0.0190(14) 0.0118(13)
C7 0.056(2) 0.0330(16) 0.0531(17) 0.0225(15) 0.0253(17) 0.0054(14)
C8 0.061(2) 0.0362(16) 0.0359(14) 0.0126(15) 0.0243(16) 0.0013(13)
C9 0.0420(18) 0.0321(14) 0.0290(12) 0.0102(13) 0.0135(12) 0.0035(11)
C10 0.0238(14) 0.0285(13) 0.0241(11) 0.0097(11) 0.0065(10) 0.0021(10)
C11 0.0312(15) 0.0259(13) 0.0254(11) 0.0053(11) 0.0123(11) 0.0045(10)
C12 0.0250(14) 0.0309(14) 0.0252(11) 0.0080(11) 0.0085(11) 0.0006(10)
C13 0.0247(14) 0.0293(13) 0.0281(11) 0.0079(11) 0.0085(11) 0.0043(11)
C14 0.0337(17) 0.0323(14) 0.0264(11) 0.0063(12) 0.0059(12) -0.0011(11)
C15 0.0340(17) 0.0344(15) 0.0320(13) 0.0024(13) 0.0104(13) -0.0031(12)
C16 0.0342(17) 0.0263(13) 0.0389(13) 0.0009(12) 0.0128(13) 0.0000(12)
C17 0.0353(17) 0.0288(13) 0.0293(12) 0.0069(12) 0.0137(12) 0.0048(11)
C18 0.0397(18) 0.0341(15) 0.0314(13) 0.0123(13) 0.0104(13) 0.0061(12)
C19 0.0288(15) 0.0285(13) 0.0310(12) 0.0078(11) 0.0123(11) 0.0077(11)
C20 0.0346(17) 0.0314(14) 0.0347(13) 0.0085(12) 0.0057(13) 0.0069(12)
C21 0.0303(17) 0.0469(18) 0.0410(15) 0.0099(14) 0.0058(14) 0.0121(14)
C22 0.0377(19) 0.0514(19) 0.0491(16) 0.0228(15) 0.0099(15) 0.0214(16)
C23 0.049(2) 0.0383(16) 0.0417(15) 0.0193(14) 0.0145(15) 0.0079(13)
C24 0.0307(16) 0.0264(13) 0.0270(11) 0.0010(11) 0.0126(12) -0.0000(10)
C25 0.0339(18) 0.0406(16) 0.0460(15) 0.0103(14) 0.0131(14) 0.0085(14)
C26 0.038(2) 0.0473(19) 0.077(2) 0.0118(16) 0.0225(19) -0.0006(19)
C27 0.052(2) 0.049(2) 0.0570(19) -0.0010(17) 0.0359(19) -0.0113(16)
C28 0.052(2) 0.052(2) 0.0347(14) -0.0067(17) 0.0218(16) -0.0050(14)
C29 0.0379(18) 0.0420(17) 0.0289(12) 0.0006(14) 0.0120(13) 0.0018(12)

loop_
_atom_type_symbol
_atom_type_description
_atom_type_scat_dispersion_real
_atom_type_scat_dispersion_imag
_atom_type_scat_source
C C 0.0033 0.0016
;
International Tables for Crystallography
(Vol. C, Tables 4.2.6.8 and 6.1.1.4)
;
H H 0.0000 0.0000
;
International Tables for Crystallography
(Vol. C, Table 6.1.1.4)
;
Si Si 0.0817 0.0704
;
International Tables for Crystallography
(Vol. C, Tables 4.2.6.8 and 6.1.1.4)
;
O O 0.0106 0.0060
;
International Tables for Crystallography
(Vol. C, Tables 4.2.6.8 and 6.1.1.4)
;

loop_
_geom_angle_atom_site_label_1
_geom_angle_atom_site_label_2
_geom_angle_atom_site_label_3
_geom_angle
_geom_angle_publ_flag
_geom_angle_site_symmetry_1
_geom_angle_site_symmetry_3
C3 Si1 C11 92.33(11) yes . .
C3 Si1 C19 117.44(13) yes . .
C3 Si1 C24 110.94(13) yes . .
C11 Si1 C19 114.86(13) yes . .
C11 Si1 C24 110.67(13) yes . .
C19 Si1 C24 109.61(13) yes . .
C2 O30 C5 107.58(19) yes . .
C10 O31 C13 104.4(2) yes . .
O30 C2 C3 108.5(2) yes . .
O30 C2 C3 114.7(2) yes . 2_666
O30 C2 C10 110.9(2) yes . .
C3 C2 C3 91.34(19) yes . 2_666
C3 C2 C10 108.8(2) yes . .
C3 C2 C10 120.1(2) yes 2_666 .
Si1 C3 C2 106.51(15) yes . .
Si1 C3 C2 121.12(19) yes . 2_666
Si1 C3 C4 115.7(2) yes . .
C2 C3 C2 88.7(2) yes . 2_666
C2 C3 C4 101.0(2) yes . .
C2 C3 C4 116.3(2) yes 2_666 .
C3 C4 C5 109.5(2) yes . .
C3 C4 C9 132.5(2) yes . .
C5 C4 C9 117.9(3) yes . .
O30 C5 C4 113.3(3) yes . .
O30 C5 C6 123.3(2) yes . .
C4 C5 C6 123.4(3) yes . .
C5 C6 C7 117.3(3) yes . .
C6 C7 C8 121.0(3) yes . .
C7 C8 C9 120.7(3) yes . .
C4 C9 C8 119.8(3) yes . .
O31 C10 C2 123.1(2) yes . .
O31 C10 C11 114.5(2) yes . .
C2 C10 C11 122.4(2) yes . .
Si1 C11 C10 109.96(17) yes . .
Si1 C11 C12 145.5(2) yes . .
C10 C11 C12 104.1(2) yes . .
C11 C12 C13 106.5(2) yes . .
C11 C12 C17 135.0(2) yes . .
C13 C12 C17 118.5(2) yes . .
O31 C13 C12 110.48(19) yes . .
O31 C13 C14 125.4(2) yes . .
C12 C13 C14 124.1(3) yes . .
C13 C14 C15 116.5(2) yes . .
C14 C15 C16 121.2(2) yes . .
C15 C16 C17 121.7(3) yes . .
C12 C17 C16 118.0(3) yes . .
C19 C18 C23 120.7(2) yes . .
Si1 C19 C18 120.42(19) yes . .
Si1 C19 C20 121.5(2) yes . .
C18 C19 C20 118.0(3) yes . .
C19 C20 C21 121.3(3) yes . .
C20 C21 C22 119.6(3) yes . .
C21 C22 C23 120.2(3) yes . .
C18 C23 C22 120.3(3) yes . .
Si1 C24 C25 120.8(2) yes . .
Si1 C24 C29 121.4(3) yes . .
C25 C24 C29 117.7(3) yes . .
C24 C25 C26 121.2(3) yes . .
C25 C26 C27 119.2(4) yes . .
C26 C27 C28 121.0(4) yes . .
C27 C28 C29 120.3(3) yes . .
C24 C29 C28 120.6(3) yes . .
C5 C6 H6 121.369 no . .
C7 C6 H6 121.359 no . .
C6 C7 H7 119.506 no . .
C8 C7 H7 119.509 no . .
C7 C8 H8 119.656 no . .
C9 C8 H8 119.661 no . .
C4 C9 H9 120.110 no . .
C8 C9 H9 120.102 no . .
C13 C14 H14 121.750 no . .
C15 C14 H14 121.753 no . .
C14 C15 H15 119.397 no . .
C16 C15 H15 119.401 no . .
C15 C16 H16 119.128 no . .
C17 C16 H16 119.123 no . .
C12 C17 H17 121.010 no . .
C16 C17 H17 121.006 no . .
C19 C18 H18 119.640 no . .
C23 C18 H18 119.641 no . .
C19 C20 H20 119.367 no . .
C21 C20 H20 119.372 no . .
C20 C21 H21 120.217 no . .
C22 C21 H21 120.213 no . .
C21 C22 H22 119.914 no . .
C23 C22 H22 119.911 no . .
C18 C23 H23 119.871 no . .
C22 C23 H23 119.877 no . .
C24 C25 H25 119.421 no . .
C26 C25 H25 119.414 no . .
C25 C26 H26 120.404 no . .
C27 C26 H26 120.395 no . .
C26 C27 H27 119.501 no . .
C28 C27 H27 119.513 no . .
C27 C28 H28 119.847 no . .
C29 C28 H28 119.848 no . .
C24 C29 H29 119.684 no . .
C28 C29 H29 119.694 no . .

loop_
_geom_bond_atom_site_label_1
_geom_bond_atom_site_label_2
_geom_bond_distance
_geom_bond_publ_flag
_geom_bond_site_symmetry_2
Si1 C3 1.936(3) yes .
Si1 C11 1.856(2) yes .
Si1 C19 1.858(3) yes .
Si1 C24 1.871(3) yes .
O30 C2 1.443(3) yes .
O30 C5 1.389(3) yes .
O31 C10 1.374(3) yes .
O31 C13 1.387(3) yes .
C2 C3 1.583(3) yes .
C2 C3 1.569(4) yes 2_666
C2 C10 1.477(3) yes .
C3 C4 1.503(4) yes .
C4 C5 1.403(4) yes .
C4 C9 1.392(4) yes .
C5 C6 1.379(5) yes .
C6 C7 1.391(4) yes .
C7 C8 1.390(5) yes .
C8 C9 1.388(5) yes .
C10 C11 1.359(4) yes .
C11 C12 1.453(3) yes .
C12 C13 1.399(4) yes .
C12 C17 1.402(4) yes .
C13 C14 1.374(3) yes .
C14 C15 1.387(4) yes .
C15 C16 1.390(4) yes .
C16 C17 1.388(3) yes .
C18 C19 1.401(4) yes .
C18 C23 1.392(5) yes .
C19 C20 1.401(3) yes .
C20 C21 1.391(5) yes .
C21 C22 1.390(5) yes .
C22 C23 1.381(4) yes .
C24 C25 1.391(5) yes .
C24 C29 1.413(4) yes .
C25 C26 1.400(6) yes .
C26 C27 1.382(6) yes .
C27 C28 1.361(6) yes .
C28 C29 1.387(6) yes .
C6 H6 0.950 no .
C7 H7 0.950 no .
C8 H8 0.950 no .
C9 H9 0.950 no .
C14 H14 0.950 no .
C15 H15 0.950 no .
C16 H16 0.950 no .
C17 H17 0.950 no .
C18 H18 0.950 no .
C20 H20 0.950 no .
C21 H21 0.950 no .
C22 H22 0.950 no .
C23 H23 0.950 no .
C25 H25 0.950 no .
C26 H26 0.950 no .
C27 H27 0.950 no .
C28 H28 0.950 no .
C29 H29 0.950 no .

loop_
_geom_contact_atom_site_label_1
_geom_contact_atom_site_label_2
_geom_contact_distance
_geom_contact_publ_flag
_geom_contact_site_symmetry_2
Si1 O30 3.193(2) no 2_666
O30 O31 2.986(2) no .
O30 C2 3.207(3) no 2_666
O30 C11 3.488(3) no .
O30 C19 3.024(4) no 2_666
O30 C20 3.260(4) no 2_666
O31 C3 3.437(3) no 2_666
O31 C4 3.569(4) no 2_666
O31 C17 3.595(4) no .
C2 C5 3.342(4) no 2_666
C2 C9 3.582(5) no 2_666
C2 C10 3.295(3) no 2_666
C3 C4 3.216(4) no 2_666
C3 C5 3.298(4) no 2_666
C3 C11 3.559(4) no 2_666
C4 C7 2.788(5) no .
C4 C10 3.429(3) no .
C4 C10 2.986(5) no 2_666
C4 C24 3.282(4) no .
C4 C25 3.395(5) no .
C5 C8 2.738(4) no .
C5 C10 3.334(4) no .
C6 C9 2.814(4) no .
C9 C10 3.592(5) no 2_666
C9 C24 3.423(4) no .
C9 C25 3.536(4) no .
C10 C14 3.518(3) no .
C11 C18 3.405(4) no .
C11 C25 3.427(5) no .
C12 C15 2.778(3) no .
C13 C16 2.720(4) no .
C14 C17 2.839(4) no .
C18 C21 2.781(4) no .
C19 C22 2.804(5) no .
C19 C29 3.290(5) no .
C20 C23 2.770(4) no .
C20 C29 3.462(5) no .
C24 C27 2.794(6) no .
C25 C28 2.766(5) no .
C26 C29 2.773(6) no .
O30 C26 3.511(4) no 2_566
O31 C28 3.469(4) no 1_554
C7 C23 3.493(5) no 1_565
C8 C23 3.576(5) no 1_565
C14 C15 3.594(4) no 2_555
C15 C14 3.594(4) no 2_555
C17 C17 3.446(5) no 2_556
C23 C7 3.493(5) no 1_545
C23 C8 3.576(5) no 1_545
C26 O30 3.511(4) no 2_566
C28 O31 3.469(4) no 1_556
Si1 H9 3.5883 no .
Si1 H18 2.9176 no .
Si1 H20 2.9364 no .
Si1 H25 2.9231 no .
Si1 H29 2.9614 no .
O30 H6 2.6589 no .
O30 H20 3.3065 no 2_666
O30 H25 3.5828 no .
O31 H9 3.4508 no 2_666
O31 H14 2.6977 no .
C3 H9 2.8995 no .
C3 H20 3.5478 no .
C3 H25 3.4077 no .
C4 H6 3.3055 no .
C4 H8 3.2612 no .
C4 H25 3.1318 no .
C5 H7 3.2273 no .
C5 H9 3.2602 no .
C5 H25 3.2331 no .
C6 H8 3.2723 no .
C7 H9 3.2694 no .
C8 H6 3.2825 no .
C9 H7 3.2654 no .
C9 H25 3.5634 no .
C10 H25 3.3942 no .
C11 H17 2.9271 no .
C11 H18 2.9339 no .
C11 H25 3.0713 no .
C12 H14 3.3061 no .
C12 H16 3.2507 no .
C12 H18 3.2187 no .
C13 H15 3.2117 no .
C13 H17 3.2744 no .
C14 H16 3.2672 no .
C15 H17 3.2848 no .
C16 H14 3.2840 no .
C17 H15 3.2745 no .
C17 H18 3.2533 no .
C18 H20 3.2615 no .
C18 H22 3.2617 no .
C19 H21 3.2881 no .
C19 H23 3.2824 no .
C19 H29 2.8145 no .
C20 H18 3.2631 no .
C20 H22 3.2612 no .
C20 H29 2.7380 no .
C21 H23 3.2587 no .
C22 H18 3.2583 no .
C22 H20 3.2578 no .
C23 H21 3.2595 no .
C24 H9 3.3277 no .
C24 H20 3.4943 no .
C24 H26 3.2867 no .
C24 H28 3.2886 no .
C25 H27 3.2577 no .
C25 H29 3.2606 no .
C26 H28 3.2428 no .
C27 H25 3.2545 no .
C27 H29 3.2372 no .
C28 H26 3.2431 no .
C29 H20 3.2846 no .
C29 H25 3.2621 no .
C29 H27 3.2399 no .
H6 H7 2.3535 no .
H7 H8 2.3276 no .
H8 H9 2.3342 no .
H9 H20 3.4455 no .
H14 H15 2.3531 no .
H15 H16 2.3191 no .
H16 H17 2.3394 no .
H17 H18 2.8411 no .
H18 H23 2.3352 no .
H20 H21 2.3347 no .
H20 H29 2.6365 no .
H21 H22 2.3419 no .
H22 H23 2.3279 no .
H25 H26 2.3474 no .
H26 H27 2.3304 no .
H27 H28 2.3023 no .
H28 H29 2.3309 no .
O30 H26 2.6448 no 2_566
O31 H26 3.1759 no 2_566
O31 H28 2.5747 no 1_554
C5 H26 3.3653 no 2_566
C6 H17 3.3005 no 1_565
C6 H18 3.5189 no 1_565
C6 H23 3.3886 no 1_565
C6 H26 3.4833 no 2_566
C7 H17 3.3999 no 1_565
C7 H18 3.3758 no 1_565
C7 H23 3.1291 no 1_565
C8 H21 3.4568 no 2_667
C8 H23 3.1608 no 1_565
C9 H23 3.4564 no 1_565
C9 H28 3.4260 no 2_667
C9 H29 3.4588 no 2_667
C10 H26 3.5690 no 2_566
C11 H23 3.3367 no 2_656
C12 H22 3.5720 no 2_656
C12 H23 3.0695 no 2_656
C13 H22 3.2440 no 2_656
C13 H23 3.4300 no 2_656
C13 H28 3.3356 no 1_554
C14 H7 3.3827 no 2_566
C14 H14 3.4027 no 2_555
C14 H15 3.1339 no 2_555
C14 H21 3.1542 no 1_454
C14 H22 3.1299 no 1_454
C14 H22 2.9918 no 2_656
C14 H28 3.4763 no 1_554
C15 H7 3.0033 no 2_566
C15 H14 3.0377 no 2_555
C15 H22 3.2477 no 1_454
C15 H22 3.0263 no 2_656
C16 H6 3.4542 no 1_545
C16 H7 3.0162 no 2_566
C16 H17 3.0769 no 2_556
C16 H22 3.3329 no 2_656
C17 H6 3.2089 no 1_545
C17 H7 3.4017 no 2_566
C17 H16 3.5061 no 2_556
C17 H17 2.9120 no 2_556
C17 H23 3.3968 no 2_656
C18 H7 3.4267 no 1_545
C18 H18 3.3138 no 2_656
C18 H23 3.4586 no 2_656
C21 H8 3.0551 no 2_667
C21 H14 3.0610 no 1_656
C21 H27 3.1555 no 1_655
C22 H8 3.5621 no 2_667
C22 H14 3.0746 no 1_656
C22 H15 3.5331 no 1_656
C23 H7 3.5977 no 1_545
C23 H18 3.1993 no 2_656
C24 H16 2.9282 no 2_556
C25 H6 3.4571 no 2_566
C25 H16 3.0647 no 2_556
C26 H6 3.3072 no 2_566
C26 H16 3.2513 no 2_556
C27 H14 3.5868 no 1_556
C27 H16 3.3044 no 2_556
C27 H20 3.4380 no 2_667
C27 H21 3.3598 no 1_455
C27 H27 3.0410 no 2_567
C28 H9 3.1983 no 2_667
C28 H14 3.4617 no 1_556
C28 H15 3.1019 no 2_556
C28 H16 3.1846 no 2_556
C28 H20 3.1250 no 2_667
C29 H9 3.1907 no 2_667
C29 H15 3.3141 no 2_556
C29 H16 2.9808 no 2_556
H6 C16 3.4542 no 1_565
H6 C17 3.2089 no 1_565
H6 C25 3.4571 no 2_566
H6 C26 3.3072 no 2_566
H6 H16 3.1203 no 1_565
H6 H17 2.6607 no 1_565
H6 H18 3.4369 no 1_565
H6 H25 3.3228 no 2_566
H6 H26 3.0499 no 2_566
H7 C14 3.3827 no 2_566
H7 C15 3.0033 no 2_566
H7 C16 3.0162 no 2_566
H7 C17 3.4017 no 2_566
H7 C18 3.4267 no 1_565
H7 C23 3.5977 no 1_565
H7 H15 3.2962 no 2_566
H7 H16 3.3203 no 2_566
H7 H17 2.8413 no 1_565
H7 H18 3.1731 no 1_565
H7 H23 3.4734 no 1_565
H8 C21 3.0551 no 2_667
H8 C22 3.5621 no 2_667
H8 H21 2.8486 no 2_667
H8 H23 3.5133 no 1_565
H8 H29 3.4232 no 2_667
H9 C28 3.1983 no 2_667
H9 C29 3.1907 no 2_667
H9 H28 2.6366 no 2_667
H9 H29 2.6233 no 2_667
H14 C14 3.4027 no 2_555
H14 C15 3.0377 no 2_555
H14 C21 3.0610 no 1_454
H14 C22 3.0746 no 1_454
H14 C27 3.5868 no 1_554
H14 C28 3.4617 no 1_554
H14 H14 3.3287 no 2_555
H14 H15 2.6460 no 2_555
H14 H21 2.4584 no 1_454
H14 H22 2.4835 no 1_454
H14 H22 3.3434 no 2_656
H14 H27 3.2364 no 1_554
H14 H28 3.0066 no 1_554
H15 C14 3.1339 no 2_555
H15 C22 3.5331 no 1_454
H15 C28 3.1019 no 2_556
H15 C29 3.3141 no 2_556
H15 H7 3.2962 no 2_566
H15 H14 2.6460 no 2_555
H15 H22 2.6961 no 1_454
H15 H22 3.3964 no 2_656
H15 H28 3.0162 no 2_556
H15 H29 3.3637 no 2_556
H16 C17 3.5061 no 2_556
H16 C24 2.9282 no 2_556
H16 C25 3.0647 no 2_556
H16 C26 3.2513 no 2_556
H16 C27 3.3044 no 2_556
H16 C28 3.1846 no 2_556
H16 C29 2.9808 no 2_556
H16 H6 3.1203 no 1_545
H16 H7 3.3203 no 2_566
H16 H17 2.9046 no 2_556
H16 H25 3.5705 no 2_556
H16 H29 3.4374 no 2_556
H17 C6 3.3005 no 1_545
H17 C7 3.3999 no 1_545
H17 C16 3.0769 no 2_556
H17 C17 2.9120 no 2_556
H17 H6 2.6607 no 1_545
H17 H7 2.8413 no 1_545
H17 H16 2.9046 no 2_556
H17 H17 2.6244 no 2_556
H18 C6 3.5189 no 1_545
H18 C7 3.3758 no 1_545
H18 C18 3.3138 no 2_656
H18 C23 3.1993 no 2_656
H18 H6 3.4369 no 1_545
H18 H7 3.1731 no 1_545
H18 H18 2.9244 no 2_656
H18 H23 2.7085 no 2_656
H20 C27 3.4380 no 2_667
H20 C28 3.1250 no 2_667
H20 H27 3.5553 no 2_667
H20 H28 3.0218 no 2_667
H21 C8 3.4568 no 2_667
H21 C14 3.1542 no 1_656
H21 C27 3.3598 no 1_655
H21 H8 2.8486 no 2_667
H21 H14 2.4584 no 1_656
H21 H27 2.6396 no 1_655
H22 C12 3.5720 no 2_656
H22 C13 3.2440 no 2_656
H22 C14 3.1299 no 1_656
H22 C14 2.9918 no 2_656
H22 C15 3.2477 no 1_656
H22 C15 3.0263 no 2_656
H22 C16 3.3329 no 2_656
H22 H14 2.4835 no 1_656
H22 H14 3.3434 no 2_656
H22 H15 2.6961 no 1_656
H22 H15 3.3964 no 2_656
H23 C6 3.3886 no 1_545
H23 C7 3.1291 no 1_545
H23 C8 3.1608 no 1_545
H23 C9 3.4564 no 1_545
H23 C11 3.3367 no 2_656
H23 C12 3.0695 no 2_656
H23 C13 3.4300 no 2_656
H23 C17 3.3968 no 2_656
H23 C18 3.4586 no 2_656
H23 H7 3.4734 no 1_545
H23 H8 3.5133 no 1_545
H23 H18 2.7085 no 2_656
H25 H6 3.3228 no 2_566
H25 H16 3.5705 no 2_556
H25 H25 3.5024 no 2_566
H26 O30 2.6448 no 2_566
H26 O31 3.1759 no 2_566
H26 C5 3.3653 no 2_566
H26 C6 3.4833 no 2_566
H26 C10 3.5690 no 2_566
H26 H6 3.0499 no 2_566
H26 H27 3.4831 no 2_567
H27 C21 3.1555 no 1_455
H27 C27 3.0410 no 2_567
H27 H14 3.2364 no 1_556
H27 H20 3.5553 no 2_667
H27 H21 2.6396 no 1_455
H27 H26 3.4831 no 2_567
H27 H27 2.3220 no 2_567
H28 O31 2.5747 no 1_556
H28 C9 3.4260 no 2_667
H28 C13 3.3356 no 1_556
H28 C14 3.4763 no 1_556
H28 H9 2.6366 no 2_667
H28 H14 3.0066 no 1_556
H28 H15 3.0162 no 2_556
H28 H20 3.0218 no 2_667
H29 C9 3.4588 no 2_667
H29 H8 3.4232 no 2_667
H29 H9 2.6233 no 2_667
H29 H15 3.3637 no 2_556
H29 H16 3.4374 no 2_556

loop_
_geom_torsion_atom_site_label_1
_geom_torsion_atom_site_label_2
_geom_torsion_atom_site_label_3
_geom_torsion_atom_site_label_4
_geom_torsion
_geom_torsion_publ_flag
_geom_torsion_site_symmetry_1
_geom_torsion_site_symmetry_3
_geom_torsion_site_symmetry_4
C3 Si1 C11 C10 -2.5(2) no . . .
C3 Si1 C11 C12 -172.8(4) no . . .
C11 Si1 C3 C2 1.15(18) no . . .
C11 Si1 C3 C2 -97.50(16) no . . 2_666
C11 Si1 C3 C4 112.55(16) no . . .
C3 Si1 C19 C18 -123.3(2) no . . .
C3 Si1 C19 C20 60.6(3) no . . .
C19 Si1 C3 C2 120.83(15) no . . .
C19 Si1 C3 C2 22.18(19) no . . 2_666
C19 Si1 C3 C4 -127.77(15) no . . .
C3 Si1 C24 C25 61.24(19) no . . .
C3 Si1 C24 C29 -120.03(18) no . . .
C24 Si1 C3 C2 -112.03(16) no . . .
C24 Si1 C3 C2 149.31(14) no . . 2_666
C24 Si1 C3 C4 -0.64(17) no . . .
C11 Si1 C19 C18 -16.4(3) no . . .
C11 Si1 C19 C20 167.5(2) no . . .
C19 Si1 C11 C10 -124.35(19) no . . .
C19 Si1 C11 C12 65.4(4) no . . .
C11 Si1 C24 C25 -39.8(2) no . . .
C11 Si1 C24 C29 138.97(17) no . . .
C24 Si1 C11 C10 110.9(2) no . . .
C24 Si1 C11 C12 -59.4(4) no . . .
C19 Si1 C24 C25 -167.45(16) no . . .
C19 Si1 C24 C29 11.3(2) no . . .
C24 Si1 C19 C18 109.0(2) no . . .
C24 Si1 C19 C20 -67.2(2) no . . .
C2 O30 C5 C4 1.8(3) no . . .
C2 O30 C5 C6 -176.0(2) no . . .
C5 O30 C2 C3 -0.9(3) no . . .
C5 O30 C2 C3 -101.4(2) no . . 2_666
C5 O30 C2 C10 118.5(2) no . . .
C10 O31 C13 C12 -1.3(3) no . . .
C10 O31 C13 C14 178.3(3) no . . .
C13 O31 C10 C2 -177.1(2) no . . .
C13 O31 C10 C11 0.7(3) no . . .
O30 C2 C3 Si1 121.13(19) no . . .
O30 C2 C3 C2 -116.71(19) no . . 2_666
O30 C2 C3 C4 -0.2(2) no . . .
O30 C2 C3 Si1 2.6(2) no . 2_666 2_666
O30 C2 C3 C2 111.17(17) no . 2_666 2_666
O30 C2 C3 C4 -147.17(17) no . 2_666 2_666
O30 C2 C10 O31 55.7(4) no . . .
O30 C2 C10 C11 -121.9(3) no . . .
C3 C2 C3 Si1 -108.54(18) no . 2_666 2_666
C3 C2 C3 C2 0.00(16) no . 2_666 2_666
C3 C2 C3 C4 101.67(19) no . 2_666 2_666
C3 C2 C3 Si1 -122.16(18) no 2_666 . .
C3 C2 C3 C2 -0.00(16) no 2_666 . 2_666
C3 C2 C3 C4 116.54(18) no 2_666 . .
C3 C2 C10 O31 175.0(2) no . . .
C3 C2 C10 C11 -2.6(4) no . . .
C10 C2 C3 Si1 0.4(3) no . . .
C10 C2 C3 C2 122.5(2) no . . 2_666
C10 C2 C3 C4 -120.9(2) no . . .
C3 C2 C10 O31 -82.0(3) no 2_666 . .
C3 C2 C10 C11 100.4(3) no 2_666 . .
C10 C2 C3 Si1 138.8(2) no . 2_666 2_666
C10 C2 C3 C2 -112.7(2) no . 2_666 2_666
C10 C2 C3 C4 -11.0(3) no . 2_666 2_666
Si1 C3 C4 C5 -113.37(19) no . . .
Si1 C3 C4 C9 62.4(3) no . . .
C2 C3 C4 C5 1.2(3) no . . .
C2 C3 C4 C9 177.0(3) no . . .
C2 C3 C4 C5 95.2(2) no 2_666 . .
C2 C3 C4 C9 -89.0(3) no 2_666 . .
C3 C4 C5 O30 -1.9(3) no . . .
C3 C4 C5 C6 175.8(2) no . . .
C3 C4 C9 C8 -175.4(3) no . . .
C5 C4 C9 C8 0.1(4) no . . .
C9 C4 C5 O30 -178.4(2) no . . .
C9 C4 C5 C6 -0.7(4) no . . .
O30 C5 C6 C7 178.0(2) no . . .
C4 C5 C6 C7 0.5(4) no . . .
C5 C6 C7 C8 0.1(5) no . . .
C6 C7 C8 C9 -0.7(5) no . . .
C7 C8 C9 C4 0.5(5) no . . .
O31 C10 C11 Si1 -174.2(2) no . . .
O31 C10 C11 C12 0.1(3) no . . .
C2 C10 C11 Si1 3.6(4) no . . .
C2 C10 C11 C12 177.9(3) no . . .
Si1 C11 C12 C13 169.7(3) no . . .
Si1 C11 C12 C17 -9.5(7) no . . .
C10 C11 C12 C13 -0.9(3) no . . .
C10 C11 C12 C17 179.9(3) no . . .
C11 C12 C13 O31 1.3(3) no . . .
C11 C12 C13 C14 -178.3(3) no . . .
C11 C12 C17 C16 178.1(3) no . . .
C13 C12 C17 C16 -1.1(5) no . . .
C17 C12 C13 O31 -179.3(3) no . . .
C17 C12 C13 C14 1.1(5) no . . .
O31 C13 C14 C15 -179.9(3) no . . .
C12 C13 C14 C15 -0.3(5) no . . .
C13 C14 C15 C16 -0.4(5) no . . .
C14 C15 C16 C17 0.4(5) no . . .
C15 C16 C17 C12 0.3(5) no . . .
C19 C18 C23 C22 -0.4(5) no . . .
C23 C18 C19 Si1 -175.9(3) no . . .
C23 C18 C19 C20 0.4(5) no . . .
Si1 C19 C20 C21 176.2(2) no . . .
C18 C19 C20 C21 -0.1(5) no . . .
C19 C20 C21 C22 -0.3(5) no . . .
C20 C21 C22 C23 0.4(5) no . . .
C21 C22 C23 C18 -0.0(6) no . . .
Si1 C24 C25 C26 177.94(17) no . . .
Si1 C24 C29 C28 -178.85(16) no . . .
C25 C24 C29 C28 -0.1(4) no . . .
C29 C24 C25 C26 -0.8(4) no . . .
C24 C25 C26 C27 1.1(4) no . . .
C25 C26 C27 C28 -0.4(5) no . . .
C26 C27 C28 C29 -0.5(5) no . . .
C27 C28 C29 C24 0.8(5) no . . .
